data_1507197
loop_
_publ_author_name
'Castillo, Rafael R.'
'Aquino, Maurizio'
'Gandara, Zoila'
'Safir, Imad'
'Elkhayat, Zobida'
'Retailleau, Pascal'
'Arseniyadis, Sim\'eon'

_publ_section_title
;
 Diverging Pathways to Topologically Complex Polycyclic Bis-acetals and
 Their Ring System Interchange.
;
_journal_issue 6
_journal_name_full 'Organic letters'
_journal_page_first 1628
_journal_page_last 1631
_journal_paper_doi 10.1021/ol300388b
_journal_volume 14
_journal_year 2012
_chemical_formula_moiety 'C18 H18 O5'
_chemical_formula_sum 'C18 H18 O5'
_chemical_formula_weight 314.32
_chemical_name_systematic
; 
 rac-(4aR,8aR,9R)-5,6,7,8,9,14b-hexahydro-1H-1,9-epoxy-3,8a-methano
[1,3] dioxolo[4',5':6,7]anthra[4a,10-d][1,3]dioxine 
;
_space_group_IT_number 15
_symmetry_cell_setting monoclinic
_symmetry_space_group_name_Hall '-C 2yc'
_symmetry_space_group_name_H-M 'C 1 2/c 1'
_atom_sites_solution_hydrogens geom
_atom_sites_solution_primary direct
_atom_sites_solution_secondary difmap
_audit_creation_method SHELXL-97
_cell_angle_alpha 90.00
_cell_angle_beta 91.918(5)
_cell_angle_gamma 90.00
_cell_formula_units_Z 8
_cell_length_a 19.944(6)
_cell_length_b 8.853(4)
_cell_length_c 16.494(6)
_cell_measurement_reflns_used 3759
_cell_measurement_temperature 293(2)
_cell_measurement_theta_max 25.350
_cell_measurement_theta_min 0.407
_cell_volume 2910.6(19)
_computing_cell_refinement 'DENZO (Otwinowski & Minor, 1997); COLLECT (Nonius B.V., 1999)'
_computing_data_collection 'DENZO (Otwinowski & Minor, 1997); COLLECT (Nonius B.V., 1999)'
_computing_data_reduction 'SCALEPACK (Otwinowski & Minor, 1997)'
_computing_molecular_graphics 'PLATON (Spek, 2003)'
_computing_publication_material 'SHELXL97 (Sheldrick, 2008)'
_computing_structure_refinement 'SHELXL97 (Sheldrick, 2008); CRYSTALBUILDER (Welter, 2006)'
_computing_structure_solution 'SHELXS97 (Sheldrick, 2008)'
_diffrn_ambient_temperature 293(2)
_diffrn_measured_fraction_theta_full 0.982
_diffrn_measured_fraction_theta_max 0.982
_diffrn_measurement_device_type 'Nonius kappa-CCD diffractometer'
_diffrn_measurement_method 'phi and omega scans'
_diffrn_radiation_monochromator graphite
_diffrn_radiation_source 'fine-focus sealed tube'
_diffrn_radiation_type MoK\a
_diffrn_radiation_wavelength 0.71069
_diffrn_reflns_av_R_equivalents 0.0497
_diffrn_reflns_av_sigmaI/netI 0.0411
_diffrn_reflns_limit_h_max 24
_diffrn_reflns_limit_h_min -22
_diffrn_reflns_limit_k_max 10
_diffrn_reflns_limit_k_min -10
_diffrn_reflns_limit_l_max 19
_diffrn_reflns_limit_l_min -19
_diffrn_reflns_number 8264
_diffrn_reflns_theta_full 25.47
_diffrn_reflns_theta_max 25.47
_diffrn_reflns_theta_min 2.79
_exptl_absorpt_coefficient_mu 0.105
_exptl_absorpt_correction_T_max 0.96
_exptl_absorpt_correction_T_min 0.730
_exptl_absorpt_correction_type multi-scan
_exptl_absorpt_process_details 'Scalepack (Otwinowski & Minor, 1997)'
_exptl_crystal_colour colourless
_exptl_crystal_density_diffrn 1.435
_exptl_crystal_density_method 'not measured'
_exptl_crystal_description block
_exptl_crystal_F_000 1328
_exptl_crystal_size_max 0.58
_exptl_crystal_size_mid 0.45
_exptl_crystal_size_min 0.38
_refine_diff_density_max 0.232
_refine_diff_density_min -0.153
_refine_diff_density_rms 0.035
_refine_ls_extinction_method none
_refine_ls_goodness_of_fit_ref 1.044
_refine_ls_hydrogen_treatment constr
_refine_ls_matrix_type full
_refine_ls_number_parameters 208
_refine_ls_number_reflns 2656
_refine_ls_number_restraints 0
_refine_ls_restrained_S_all 1.044
_refine_ls_R_factor_all 0.0662
_refine_ls_R_factor_gt 0.0448
_refine_ls_shift/su_max 0.001
_refine_ls_shift/su_mean 0.000
_refine_ls_structure_factor_coef Fsqd
_refine_ls_weighting_details 'calc w=1/[\s^2^(Fo^2^)+(0.0475P)^2^+1.7502P] where P=(Fo^2^+2Fc^2^)/3'
_refine_ls_weighting_scheme calc
_refine_ls_wR_factor_gt 0.1055
_refine_ls_wR_factor_ref 0.1171
_reflns_number_gt 1949
_reflns_number_total 2656
_reflns_threshold_expression >2sigma(I)
_cod_data_source_file ol300388b_si_003.cif
_cod_data_source_block compound_3e
_cod_original_sg_symbol_H-M C2/c
_cod_database_code 1507197

loop_
_symmetry_equiv_pos_as_xyz
'x, y, z'
'-x, y, -z+1/2'
'x+1/2, y+1/2, z'
'-x+1/2, y+1/2, -z+1/2'
'-x, -y, -z'
'x, -y, z-1/2'
'-x+1/2, -y+1/2, -z'
'x+1/2, -y+1/2, z-1/2'

loop_
_atom_site_label
_atom_site_type_symbol
_atom_site_fract_x
_atom_site_fract_y
_atom_site_fract_z
_atom_site_U_iso_or_equiv
_atom_site_adp_type
_atom_site_occupancy
_atom_site_symmetry_multiplicity
_atom_site_calc_flag
_atom_site_refinement_flags
O1 O 0.23500(7) 0.97445(17) 0.51509(8) 0.0583(4) Uani 1 1 d .
O2 O 0.11866(6) 0.96612(15) 0.49891(7) 0.0483(4) Uani 1 1 d .
O3 O 0.24857(6) 0.95548(15) 0.65433(8) 0.0513(4) Uani 1 1 d .
O4 O -0.01080(10) 0.39616(17) 0.62502(14) 0.0981(7) Uani 1 1 d .
O5 O -0.09162(8) 0.58300(19) 0.61891(12) 0.0876(6) Uani 1 1 d .
C1 C 0.18050(9) 1.1487(2) 0.60926(12) 0.0497(5) Uani 1 1 d .
H1A H 0.1612 1.1976 0.5613 0.060 Uiso 1 1 calc R
H1B H 0.1912 1.2248 0.6500 0.060 Uiso 1 1 calc R
C2 C 0.24206(10) 1.0574(2) 0.58903(12) 0.0550(5) Uani 1 1 d .
H2 H 0.2815 1.1233 0.5878 0.066 Uiso 1 1 calc R
C3 C 0.17776(9) 0.8787(2) 0.51159(11) 0.0500(5) Uani 1 1 d .
H3 H 0.1819 0.8106 0.4652 0.060 Uiso 1 1 calc R
C4 C 0.17184(9) 0.7814(2) 0.58869(11) 0.0443(4) Uani 1 1 d .
H4 H 0.2059 0.7016 0.5910 0.053 Uiso 1 1 calc R
C5 C 0.18181(8) 0.8931(2) 0.65965(10) 0.0404(4) Uani 1 1 d .
C6 C 0.17526(10) 0.8243(2) 0.74279(11) 0.0492(5) Uani 1 1 d .
H6A H 0.2087 0.7456 0.7506 0.059 Uiso 1 1 calc R
H6B H 0.1313 0.7784 0.7464 0.059 Uiso 1 1 calc R
C7 C 0.18444(11) 0.9419(2) 0.80922(12) 0.0593(6) Uani 1 1 d .
H7A H 0.2314 0.9706 0.8136 0.071 Uiso 1 1 calc R
H7B H 0.1725 0.8977 0.8606 0.071 Uiso 1 1 calc R
C8 C 0.14187(11) 1.0838(2) 0.79370(12) 0.0562(5) Uani 1 1 d .
H8A H 0.1146 1.1016 0.8404 0.067 Uiso 1 1 calc R
H8B H 0.1716 1.1698 0.7884 0.067 Uiso 1 1 calc R
C9 C 0.09590(9) 1.0741(2) 0.71787(11) 0.0476(5) Uani 1 1 d .
H9A H 0.0608 1.0009 0.7272 0.057 Uiso 1 1 calc R
H9B H 0.0747 1.1715 0.7087 0.057 Uiso 1 1 calc R
C10 C 0.13287(9) 1.02881(19) 0.64196(10) 0.0393(4) Uani 1 1 d .
C11 C 0.08258(9) 0.98046(19) 0.57355(10) 0.0397(4) Uani 1 1 d .
H11 H 0.0468 1.0557 0.5670 0.048 Uiso 1 1 calc R
C12 C 0.05325(8) 0.8277(2) 0.58946(10) 0.0401(4) Uani 1 1 d .
C17 C 0.10258(9) 0.7169(2) 0.59284(11) 0.0446(5) Uani 1 1 d .
C16 C 0.08595(11) 0.5651(2) 0.60454(13) 0.0591(6) Uani 1 1 d .
H16 H 0.1183 0.4893 0.6064 0.071 Uiso 1 1 calc R
C15 C 0.01913(12) 0.5349(2) 0.61307(15) 0.0636(6) Uani 1 1 d .
C14 C -0.02892(10) 0.6454(2) 0.60997(13) 0.0575(5) Uani 1 1 d .
C13 C -0.01436(9) 0.7947(2) 0.59793(11) 0.0484(5) Uani 1 1 d .
H13 H -0.0474 0.8689 0.5956 0.058 Uiso 1 1 calc R
C18 C -0.07980(15) 0.4278(3) 0.6351(2) 0.0993(10) Uani 1 1 d .
H18A H -0.1070 0.3662 0.5981 0.119 Uiso 1 1 calc R
H18B H -0.0920 0.4040 0.6901 0.119 Uiso 1 1 calc R

loop_
_atom_site_aniso_label
_atom_site_aniso_U_11
_atom_site_aniso_U_22
_atom_site_aniso_U_33
_atom_site_aniso_U_23
_atom_site_aniso_U_13
_atom_site_aniso_U_12
O1 0.0463(8) 0.0808(10) 0.0486(8) -0.0052(7) 0.0129(6) -0.0034(7)
O2 0.0478(8) 0.0630(8) 0.0340(7) 0.0021(6) 0.0024(5) 0.0049(6)
O3 0.0359(7) 0.0652(9) 0.0525(8) -0.0027(7) -0.0016(6) 0.0015(6)
O4 0.0966(14) 0.0492(10) 0.1476(19) 0.0129(10) -0.0104(12) -0.0194(9)
O5 0.0597(10) 0.0733(11) 0.1293(16) 0.0174(10) -0.0031(9) -0.0241(9)
C1 0.0516(11) 0.0491(11) 0.0484(11) 0.0002(9) 0.0009(9) -0.0043(9)
C2 0.0470(12) 0.0663(13) 0.0519(12) -0.0015(10) 0.0047(9) -0.0081(10)
C3 0.0428(11) 0.0658(13) 0.0416(11) -0.0104(9) 0.0045(8) 0.0051(9)
C4 0.0408(10) 0.0480(10) 0.0443(10) -0.0062(8) 0.0018(8) 0.0120(8)
C5 0.0337(9) 0.0477(10) 0.0399(10) -0.0037(8) 0.0002(7) 0.0040(8)
C6 0.0515(11) 0.0527(11) 0.0432(11) 0.0027(9) -0.0027(8) 0.0120(9)
C7 0.0677(14) 0.0695(14) 0.0401(11) -0.0046(10) -0.0052(9) 0.0082(11)
C8 0.0663(13) 0.0586(12) 0.0441(11) -0.0098(10) 0.0064(9) 0.0014(11)
C9 0.0494(11) 0.0474(11) 0.0463(11) -0.0046(9) 0.0065(8) 0.0098(9)
C10 0.0394(10) 0.0415(9) 0.0371(9) -0.0006(8) 0.0020(7) 0.0037(8)
C11 0.0380(10) 0.0446(10) 0.0367(9) 0.0023(8) 0.0022(7) 0.0059(8)
C12 0.0407(10) 0.0434(10) 0.0361(9) -0.0015(8) -0.0028(7) 0.0026(8)
C17 0.0467(11) 0.0431(10) 0.0438(10) -0.0049(8) -0.0031(8) 0.0046(8)
C16 0.0640(14) 0.0425(11) 0.0702(14) -0.0063(10) -0.0077(11) 0.0090(10)
C15 0.0698(15) 0.0433(12) 0.0769(16) 0.0013(11) -0.0099(12) -0.0093(11)
C14 0.0487(12) 0.0567(12) 0.0666(14) 0.0054(10) -0.0060(10) -0.0119(10)
C13 0.0414(10) 0.0530(11) 0.0506(11) 0.0039(9) -0.0038(8) 0.0015(9)
C18 0.085(2) 0.0759(19) 0.136(3) 0.0184(18) -0.0114(18) -0.0292(16)

loop_
_atom_type_symbol
_atom_type_description
_atom_type_scat_dispersion_real
_atom_type_scat_dispersion_imag
_atom_type_scat_source
C C 0.0033 0.0016 'International Tables Vol C Tables 4.2.6.8 and 6.1.1.4'
H H 0.0000 0.0000 'International Tables Vol C Tables 4.2.6.8 and 6.1.1.4'
O O 0.0106 0.0060 'International Tables Vol C Tables 4.2.6.8 and 6.1.1.4'

loop_
_geom_angle_atom_site_label_1
_geom_angle_atom_site_label_2
_geom_angle_atom_site_label_3
_geom_angle
C3 O1 C2 113.44(14)
C3 O2 C11 110.80(13)
C2 O3 C5 103.27(13)
C15 O4 C18 105.46(19)
C14 O5 C18 105.21(19)
C2 C1 C10 102.94(16)
C2 C1 H1A 111.2
C10 C1 H1A 111.2
C2 C1 H1B 111.2
C10 C1 H1B 111.2
H1A C1 H1B 109.1
O3 C2 O1 109.13(17)
O3 C2 C1 103.18(15)
O1 C2 C1 113.90(16)
O3 C2 H2 110.1
O1 C2 H2 110.1
C1 C2 H2 110.1
O2 C3 O1 110.03(16)
O2 C3 C4 109.85(14)
O1 C3 C4 112.50(15)
O2 C3 H3 108.1
O1 C3 H3 108.1
C4 C3 H3 108.1
C17 C4 C5 107.80(14)
C17 C4 C3 110.26(14)
C5 C4 C3 104.86(15)
C17 C4 H4 111.2
C5 C4 H4 111.2
C3 C4 H4 111.2
O3 C5 C6 108.47(14)
O3 C5 C4 107.14(13)
C6 C5 C4 114.74(16)
O3 C5 C10 105.33(14)
C6 C5 C10 113.92(14)
C4 C5 C10 106.65(13)
C5 C6 C7 111.54(16)
C5 C6 H6A 109.3
C7 C6 H6A 109.3
C5 C6 H6B 109.3
C7 C6 H6B 109.3
H6A C6 H6B 108.0
C6 C7 C8 112.88(16)
C6 C7 H7A 109.0
C8 C7 H7A 109.0
C6 C7 H7B 109.0
C8 C7 H7B 109.0
H7A C7 H7B 107.8
C9 C8 C7 113.84(16)
C9 C8 H8A 108.8
C7 C8 H8A 108.8
C9 C8 H8B 108.8
C7 C8 H8B 108.8
H8A C8 H8B 107.7
C10 C9 C8 113.13(16)
C10 C9 H9A 109.0
C8 C9 H9A 109.0
C10 C9 H9B 109.0
C8 C9 H9B 109.0
H9A C9 H9B 107.8
C9 C10 C1 115.33(15)
C9 C10 C11 110.61(15)
C1 C10 C11 109.23(14)
C9 C10 C5 111.27(14)
C1 C10 C5 101.92(14)
C11 C10 C5 107.96(14)
O2 C11 C12 106.06(14)
O2 C11 C10 108.39(14)
C12 C11 C10 111.69(14)
O2 C11 H11 110.2
C12 C11 H11 110.2
C10 C11 H11 110.2
C17 C12 C13 122.35(17)
C17 C12 C11 111.32(15)
C13 C12 C11 126.31(16)
C12 C17 C16 120.86(18)
C12 C17 C4 112.46(16)
C16 C17 C4 126.54(17)
C15 C16 C17 115.92(19)
C15 C16 H16 122.0
C17 C16 H16 122.0
C14 C15 C16 122.57(19)
C14 C15 O4 109.6(2)
C16 C15 O4 127.9(2)
C13 C14 C15 122.93(19)
C13 C14 O5 126.8(2)
C15 C14 O5 110.23(19)
C14 C13 C12 115.37(18)
C14 C13 H13 122.3
C12 C13 H13 122.3
O5 C18 O4 109.0(2)
O5 C18 H18A 109.9
O4 C18 H18A 109.9
O5 C18 H18B 109.9
O4 C18 H18B 109.9
H18A C18 H18B 108.3

loop_
_geom_bond_atom_site_label_1
_geom_bond_atom_site_label_2
_geom_bond_distance
O1 C3 1.422(2)
O1 C2 1.427(2)
O2 C3 1.420(2)
O2 C11 1.452(2)
O3 C2 1.408(2)
O3 C5 1.447(2)
O4 C15 1.382(3)
O4 C18 1.419(3)
O5 C14 1.379(2)
O5 C18 1.418(3)
C1 C2 1.516(3)
C1 C10 1.534(3)
C1 H1A 0.9700
C1 H1B 0.9700
C2 H2 0.9800
C3 C4 1.544(3)
C3 H3 0.9800
C4 C17 1.498(3)
C4 C5 1.540(2)
C4 H4 0.9800
C5 C6 1.510(3)
C5 C10 1.569(2)
C6 C7 1.518(3)
C6 H6A 0.9700
C6 H6B 0.9700
C7 C8 1.533(3)
C7 H7A 0.9700
C7 H7B 0.9700
C8 C9 1.528(3)
C8 H8A 0.9700
C8 H8B 0.9700
C9 C10 1.528(2)
C9 H9A 0.9700
C9 H9B 0.9700
C10 C11 1.545(2)
C11 C12 1.500(2)
C11 H11 0.9800
C12 C17 1.389(2)
C12 C13 1.391(3)
C17 C16 1.400(3)
C16 C15 1.371(3)
C16 H16 0.9300
C15 C14 1.369(3)
C14 C13 1.369(3)
C13 H13 0.9300
C18 H18A 0.9700
C18 H18B 0.9700

loop_
_geom_torsion_atom_site_label_1
_geom_torsion_atom_site_label_2
_geom_torsion_atom_site_label_3
_geom_torsion_atom_site_label_4
_geom_torsion
C5 O3 C2 O1 -71.98(17)
C5 O3 C2 C1 49.47(17)
C3 O1 C2 O3 60.4(2)
C3 O1 C2 C1 -54.3(2)
C10 C1 C2 O3 -40.54(18)
C10 C1 C2 O1 77.62(19)
C11 O2 C3 O1 -103.96(16)
C11 O2 C3 C4 20.4(2)
C2 O1 C3 O2 74.29(19)
C2 O1 C3 C4 -48.5(2)
O2 C3 C4 C17 41.1(2)
O1 C3 C4 C17 164.02(14)
O2 C3 C4 C5 -74.72(17)
O1 C3 C4 C5 48.22(18)
C2 O3 C5 C6 -160.81(15)
C2 O3 C5 C4 74.81(17)
C2 O3 C5 C10 -38.48(17)
C17 C4 C5 O3 -179.42(13)
C3 C4 C5 O3 -61.94(16)
C17 C4 C5 C6 60.11(19)
C3 C4 C5 C6 177.59(14)
C17 C4 C5 C10 -67.03(17)
C3 C4 C5 C10 50.45(17)
O3 C5 C6 C7 61.34(19)
C4 C5 C6 C7 -178.93(15)
C10 C5 C6 C7 -55.6(2)
C5 C6 C7 C8 49.2(2)
C6 C7 C8 C9 3.6(3)
C7 C8 C9 C10 -52.1(2)
C8 C9 C10 C1 -70.2(2)
C8 C9 C10 C11 165.18(16)
C8 C9 C10 C5 45.2(2)
C2 C1 C10 C9 136.69(16)
C2 C1 C10 C11 -98.03(16)
C2 C1 C10 C5 16.01(17)
O3 C5 C10 C9 -111.13(15)
C6 C5 C10 C9 7.6(2)
C4 C5 C10 C9 135.24(16)
O3 C5 C10 C1 12.34(17)
C6 C5 C10 C1 131.08(16)
C4 C5 C10 C1 -101.30(15)
O3 C5 C10 C11 127.32(14)
C6 C5 C10 C11 -113.94(17)
C4 C5 C10 C11 13.69(18)
C3 O2 C11 C12 -71.25(17)
C3 O2 C11 C10 48.82(18)
C9 C10 C11 O2 169.43(14)
C1 C10 C11 O2 41.45(18)
C5 C10 C11 O2 -68.61(17)
C9 C10 C11 C12 -74.08(19)
C1 C10 C11 C12 157.94(14)
C5 C10 C11 C12 47.88(19)
O2 C11 C12 C17 56.15(18)
C10 C11 C12 C17 -61.75(19)
O2 C11 C12 C13 -122.16(18)
C10 C11 C12 C13 119.94(19)
C13 C12 C17 C16 0.4(3)
C11 C12 C17 C16 -177.94(17)
C13 C12 C17 C4 -175.49(16)
C11 C12 C17 C4 6.1(2)
C5 C4 C17 C12 58.00(19)
C3 C4 C17 C12 -55.93(19)
C5 C4 C17 C16 -117.7(2)
C3 C4 C17 C16 128.4(2)
C12 C17 C16 C15 -0.7(3)
C4 C17 C16 C15 174.66(19)
C17 C16 C15 C14 0.4(3)
C17 C16 C15 O4 179.8(2)
C18 O4 C15 C14 -4.1(3)
C18 O4 C15 C16 176.4(3)
C16 C15 C14 C13 0.2(4)
O4 C15 C14 C13 -179.4(2)
C16 C15 C14 O5 179.0(2)
O4 C15 C14 O5 -0.6(3)
C18 O5 C14 C13 -176.3(2)
C18 O5 C14 C15 5.0(3)
C15 C14 C13 C12 -0.4(3)
O5 C14 C13 C12 -178.99(19)
C17 C12 C13 C14 0.1(3)
C11 C12 C13 C14 178.24(17)
C14 O5 C18 O4 -7.5(3)
C15 O4 C18 O5 7.2(3)
